data_7010618
loop_
_publ_author_name
'Christoph Aubauer'
'Martin Kaupp'
'Thomas M. Klap\"otke'
'Heinrich N\"oth'
'Holger Piotrowski'
'Wolfgang Schnick'
'J\"urgen Senker'
'Max Suter'

_publ_section_title
;
 Characterisation of the tetrahalophosphonium cations
 PBrnI4&#x00A0;&#x2212;&#x00A0;n+
 (0&#x00A0;&#x2264;&#x00A0;n&#x00A0;&#x2264;&#x00A0;4) by 31P MAS NMR,
 IR and Raman spectroscopy and the crystal structures of
 PI4+AlCl4&#x2212;, PI4+AlBr4&#x2212; and PI4+GaI4&#x2212;
;
_journal_issue 12
_journal_name_full 'J. Chem. Soc., Dalton Trans.'
_journal_page_first 1880
_journal_page_last 1889
_journal_paper_doi 10.1039/b101197i
_journal_year 2001
_chemical_formula_sum 'Al Cl4 I4 P'
_chemical_formula_weight 707.35
_chemical_name_systematic
; 
Tetraiodophosphonium tetrachloroaluminate
;
_space_group_IT_number 14
_symmetry_cell_setting monoclinic
_symmetry_space_group_name_Hall '-P 2ybc'
_symmetry_space_group_name_H-M 'P 1 21/c 1'
_atom_sites_solution_hydrogens geom
_atom_sites_solution_primary heavy
_atom_sites_solution_secondary difmap
_audit_creation_method 'SHELXL-CIF-file updated by CIFRTF'
_cell_angle_alpha 90
_cell_angle_beta 92.092(14)
_cell_angle_gamma 90
_cell_formula_units_Z 4
_cell_length_a 6.523(6)
_cell_length_b 15.808(14)
_cell_length_c 14.339(13)
_cell_measurement_reflns_used 348
_cell_measurement_temperature 193(2)
_cell_volume 1478(2)
_computing_cell_refinement 'SMART (V4.C50)'
_computing_data_collection 'SMART (V4.C50)'
_computing_data_reduction 'SAINT (V4.D50)'
_computing_molecular_graphics 'XP (SHELXTL-Ver.5)'
_computing_publication_material 'SHELXL (Sheldrick 1997)'
_computing_structure_refinement 'SHELXL-97 (Sheldrick, 1997)'
_computing_structure_solution 'SHELXS-97 (Sheldrick, 1990)'
_diffrn_ambient_temperature 193(2)
_diffrn_measured_fraction_theta_full 0.990
_diffrn_measured_fraction_theta_max 0.990
_diffrn_measurement_device_type 'Siemens SMART Area-detector'
_diffrn_measurement_method Hemisphere
_diffrn_radiation_monochromator graphite
_diffrn_radiation_source 'fine-focus sealed tube'
_diffrn_radiation_type MoK\a
_diffrn_radiation_wavelength 0.71073
_diffrn_reflns_av_R_equivalents 0.0380
_diffrn_reflns_av_sigmaI/netI 0.0332
_diffrn_reflns_limit_h_max 6
_diffrn_reflns_limit_h_min -6
_diffrn_reflns_limit_k_max 15
_diffrn_reflns_limit_k_min -15
_diffrn_reflns_limit_l_max 14
_diffrn_reflns_limit_l_min -14
_diffrn_reflns_number 5309
_diffrn_reflns_theta_full 21.26
_diffrn_reflns_theta_max 21.26
_diffrn_reflns_theta_min 1.92
_diffrn_standards_interval_time 0
_exptl_absorpt_coefficient_mu 9.277
_exptl_absorpt_correction_T_max 0.09772
_exptl_absorpt_correction_T_min 0.04927
_exptl_absorpt_correction_type SADABS
_exptl_crystal_colour red
_exptl_crystal_density_diffrn 3.179
_exptl_crystal_density_method 'not measured'
_exptl_crystal_description prism
_exptl_crystal_F_000 1232
_exptl_crystal_size_max 0.20
_exptl_crystal_size_mid 0.15
_exptl_crystal_size_min 0.15
_refine_diff_density_max 1.299
_refine_diff_density_min -1.587
_refine_diff_density_rms 0.167
_refine_ls_extinction_method none
_refine_ls_goodness_of_fit_ref 1.053
_refine_ls_hydrogen_treatment mixed
_refine_ls_matrix_type full
_refine_ls_number_parameters 110
_refine_ls_number_reflns 1627
_refine_ls_number_restraints 0
_refine_ls_restrained_S_all 1.053
_refine_ls_R_factor_all 0.0613
_refine_ls_R_factor_gt 0.0440
_refine_ls_shift/su_max 0.000
_refine_ls_shift/su_mean 0.000
_refine_ls_structure_factor_coef Fsqd
_refine_ls_weighting_details 'calc w=1/[\s^2^(Fo^2^)+(0.0491P)^2^+18.0112P] where P=(Fo^2^+2Fc^2^)/3'
_refine_ls_weighting_scheme calc
_refine_ls_wR_factor_gt 0.1023
_refine_ls_wR_factor_ref 0.1099
_reflns_number_gt 1292
_reflns_number_total 1627
_reflns_threshold_expression >2sigma(I)
_cod_data_source_file b101197i.txt
_cod_data_source_block d:\auba7\work\auba7
_cod_depositor_comments
;
The following automatic conversions were performed:
'_symmetry_cell_setting' value 'Monoclinic' changed to 'monoclinic'
according to '/home/saulius/struct/CIF-dictionaries/cif_core.dic'
dictionary named 'cif_core.dic' version 2.4.1 from
2010-06-29.

'_refine_ls_hydrogen_treatment' value 'mixed ' changed to
'mixed' according to '/home/saulius/struct/CIF-dictionaries/cif_core.dic'
dictionary named 'cif_core.dic' version 2.4.1 from 2010-06-29.

Automatic conversion script
Id: cif_fix_enum 1527 2010-12-29 10:47:43Z saulius 

The following automatic conversions were performed:

'_atom_sites_solution_primary' value 'heavy-atom-method' was changed
to 'heavy'.

'_atom_sites_solution_hydrogens' value 'geometrically' was changed to
'geom'.

Automatic conversion script
Id: cif_fix_values 6452 2018-10-05 10:23:21Z andrius 
;
_cod_original_sg_symbol_H-M P2(1)/c
_cod_database_code 7010618

loop_
_symmetry_equiv_pos_as_xyz
'x, y, z'
'-x, y+1/2, -z+1/2'
'-x, -y, -z'
'x, -y-1/2, z-1/2'

loop_
_atom_site_label
_atom_site_type_symbol
_atom_site_fract_x
_atom_site_fract_y
_atom_site_fract_z
_atom_site_U_iso_or_equiv
_atom_site_adp_type
_atom_site_occupancy
_atom_site_symmetry_multiplicity
_atom_site_calc_flag
_atom_site_refinement_flags
_atom_site_disorder_assembly
_atom_site_disorder_group
I1 I 0.2734(2) 0.82862(8) 0.42735(9) 0.0795(5) Uani 1 1 d . . .
I2 I 0.73321(18) 0.78727(8) 0.60100(8) 0.0678(4) Uani 1 1 d . . .
I3 I 0.64522(17) 0.64162(7) 0.38689(7) 0.0555(4) Uani 1 1 d . . .
I4 I 0.2693(2) 0.63285(7) 0.58626(10) 0.0853(5) Uani 1 1 d . . .
Cl1 Cl 1.1607(7) 0.6446(3) 0.2134(3) 0.0790(15) Uani 1 1 d . A .
Cl2 Cl 0.7575(6) 0.5058(2) 0.2201(3) 0.0508(10) Uani 1 1 d . A .
Cl3B Cl 1.166(8) 0.485(3) 0.376(3) 0.057(9) Uani 0.36(8) 1 d P A 1
Cl4B Cl 1.208(3) 0.410(4) 0.155(5) 0.082(16) Uani 0.36(8) 1 d P A 1
Cl3A Cl 1.188(7) 0.467(3) 0.356(3) 0.110(12) Uani 0.64(8) 1 d P A 2
Cl4A Cl 1.195(2) 0.452(3) 0.110(3) 0.093(8) Uani 0.64(8) 1 d P A 2
P5 P 0.4806(6) 0.7234(2) 0.5009(3) 0.0435(10) Uani 1 1 d . . .
Al1 Al 1.0856(7) 0.5145(3) 0.2301(3) 0.0538(12) Uani 1 1 d . . .

loop_
_atom_site_aniso_label
_atom_site_aniso_U_11
_atom_site_aniso_U_22
_atom_site_aniso_U_33
_atom_site_aniso_U_23
_atom_site_aniso_U_13
_atom_site_aniso_U_12
I1 0.1032(11) 0.0561(8) 0.0778(8) 0.0096(6) -0.0138(7) 0.0281(7)
I2 0.0701(8) 0.0719(8) 0.0611(7) -0.0194(6) -0.0031(6) -0.0066(6)
I3 0.0614(7) 0.0559(7) 0.0497(6) -0.0077(5) 0.0088(5) 0.0052(6)
I4 0.1046(11) 0.0387(7) 0.1169(11) 0.0076(6) 0.0626(8) -0.0017(7)
Cl1 0.073(3) 0.067(3) 0.095(3) 0.037(3) -0.028(3) -0.027(3)
Cl2 0.045(2) 0.044(2) 0.063(2) -0.0020(18) 0.0008(18) -0.0050(18)
Cl3B 0.063(14) 0.049(15) 0.057(14) 0.027(11) -0.018(8) -0.023(12)
Cl4B 0.037(10) 0.09(3) 0.11(3) -0.05(2) 0.016(10) 0.003(10)
Cl3A 0.105(15) 0.083(17) 0.14(2) 0.043(14) -0.046(15) -0.018(11)
Cl4A 0.080(7) 0.093(16) 0.107(16) -0.049(13) 0.028(7) 0.006(7)
P5 0.048(2) 0.035(2) 0.047(2) 0.0020(17) 0.0045(18) 0.0003(18)
Al1 0.052(3) 0.046(3) 0.064(3) -0.009(2) 0.002(2) -0.004(2)

loop_
_atom_type_symbol
_atom_type_description
_atom_type_scat_dispersion_real
_atom_type_scat_dispersion_imag
_atom_type_scat_source
Al Al 0.0645 0.0514 'International Tables Vol C Tables 4.2.6.8 and 6.1.1.4'
P P 0.1023 0.0942 'International Tables Vol C Tables 4.2.6.8 and 6.1.1.4'
I I -0.4742 1.8119 'International Tables Vol C Tables 4.2.6.8 and 6.1.1.4'
Cl Cl 0.1484 0.1585 'International Tables Vol C Tables 4.2.6.8 and 6.1.1.4'

loop_
_geom_angle_atom_site_label_1
_geom_angle_atom_site_label_2
_geom_angle_atom_site_label_3
_geom_angle
_geom_angle_site_symmetry_1
_geom_angle_site_symmetry_3
_geom_angle_publ_flag
I4 P5 I1 108.79(17) . . ?
I4 P5 I3 108.36(16) . . ?
I1 P5 I3 109.99(16) . . ?
I4 P5 I2 110.50(16) . . ?
I1 P5 I2 110.07(16) . . ?
I3 P5 I2 109.12(17) . . ?
Cl3A Al1 Cl1 112.5(12) . . ?
Cl3A Al1 Cl4A 115.8(11) . . ?
Cl1 Al1 Cl4A 105.9(13) . . ?
Cl3A Al1 Cl4B 92.8(15) . . ?
Cl1 Al1 Cl4B 127(2) . . ?
Cl4A Al1 Cl4B 24.9(11) . . ?
Cl3A Al1 Cl2 109.1(12) . . ?
Cl1 Al1 Cl2 106.8(3) . . ?
Cl4A Al1 Cl2 106.3(5) . . ?
Cl4B Al1 Cl2 107.8(6) . . ?
Cl3A Al1 Cl3B 11(2) . . ?
Cl1 Al1 Cl3B 105.2(13) . . ?
Cl4A Al1 Cl3B 126.7(18) . . ?
Cl4B Al1 Cl3B 104(2) . . ?
Cl2 Al1 Cl3B 104.8(13) . . ?

loop_
_geom_bond_atom_site_label_1
_geom_bond_atom_site_label_2
_geom_bond_distance
_geom_bond_site_symmetry_2
_geom_bond_publ_flag
I1 P5 2.367(4) . ?
I2 P5 2.372(4) . ?
I3 P5 2.371(4) . ?
I4 P5 2.361(4) . ?
Cl1 Al1 2.129(6) . ?
Cl2 Al1 2.144(6) . ?
Cl3B Al1 2.18(4) . ?
Cl4B Al1 2.14(3) . ?
Cl3A Al1 2.05(4) . ?
Cl4A Al1 2.134(16) . ?
